data_4114396
loop_
_publ_author_name
'Venu R. Vangala'
'Balakrishna R. Bhogala'
'Archan Dey'
'Gautam R. Desiraju'
'Charlotte K. Broder'
'Philip S. Smith'
'Raju Mondal'
'Judith A. K. Howard'
'Chick C. Wilson'

_publ_contact_author_address
;
School of Chemistry
University of Hyderabad
Hyderabad 500 046
India
;
_publ_contact_author_email desiraju@uohyd.ernet.in
_publ_contact_author_fax '91 40 3010567'
_publ_contact_author_name 'Professor Gautam R. Desiraju'
_publ_contact_author_phone '91 40 3010567'
_publ_section_title
;
 Correspondence between Molecular Functionality and Crystal Structures.
 Supramolecular Chemistry of a Family of Homologated Aminophenols
;
_journal_name_full 'Journal of the American Chemical Society'
_journal_page_first 14495
_journal_page_last 14509
_journal_paper_doi 10.1021/ja037227p
_journal_volume 125
_journal_year 2003
_chemical_formula_sum 'C14 H15 N O S'
_chemical_formula_weight 245.33
_chemical_melting_point 390(1)
_chemical_name_systematic
; 
 4-[2-(4-aminophenylsulfamyl)ethyl]phenol  
;
_space_group_IT_number 7
_symmetry_cell_setting monoclinic
_symmetry_space_group_name_Hall 'P -2yc'
_symmetry_space_group_name_H-M 'P 1 c 1'
_atom_sites_solution_hydrogens geom
_atom_sites_solution_primary direct
_atom_sites_solution_secondary difmap
_audit_creation_method SHELXL-97
_cell_angle_alpha 90.00
_cell_angle_beta 90.351(3)
_cell_angle_gamma 90.00
_cell_formula_units_Z 2
_cell_length_a 12.6341(9)
_cell_length_b 5.8636(4)
_cell_length_c 8.5671(5)
_cell_measurement_reflns_used 951
_cell_measurement_temperature 100(2)
_cell_measurement_theta_max 29.797
_cell_measurement_theta_min 3.225
_cell_volume 634.65(7)
_computing_cell_refinement 'Bruker SAINT'
_computing_data_collection 'Bruker SMART'
_computing_data_reduction 'Bruker SAINT'
_computing_molecular_graphics 'Bruker SHELXTL'
_computing_publication_material 'Bruker SHELXTL'
_computing_structure_refinement 'SHELXL-97 (Sheldrick, 1997)'
_computing_structure_solution 'SHELXS-97 (Sheldrick, 1990)'
_diffrn_ambient_temperature 100(2)
_diffrn_measured_fraction_theta_full 0.926
_diffrn_measured_fraction_theta_max 0.926
_diffrn_measurement_device_type 'Bruker SMART-CCD'
_diffrn_measurement_method /w
_diffrn_radiation_monochromator graphite
_diffrn_radiation_source 'fine-focus sealed tube'
_diffrn_radiation_type MoK\a
_diffrn_radiation_wavelength 0.71073
_diffrn_reflns_av_R_equivalents 0.0256
_diffrn_reflns_av_sigmaI/netI 0.0271
_diffrn_reflns_limit_h_max 17
_diffrn_reflns_limit_h_min -17
_diffrn_reflns_limit_k_max 7
_diffrn_reflns_limit_k_min -6
_diffrn_reflns_limit_l_max 11
_diffrn_reflns_limit_l_min -11
_diffrn_reflns_number 4751
_diffrn_reflns_theta_full 30.08
_diffrn_reflns_theta_max 30.08
_diffrn_reflns_theta_min 1.61
_diffrn_standards_decay_% 0
_diffrn_standards_number 0
_exptl_absorpt_coefficient_mu 0.238
_exptl_absorpt_correction_T_max 0.93286
_exptl_absorpt_correction_T_min 0.88891
_exptl_absorpt_correction_type psi-scan
_exptl_crystal_colour Colourless
_exptl_crystal_density_diffrn 1.284
_exptl_crystal_description Block
_exptl_crystal_F_000 260
_exptl_crystal_size_max 0.35
_exptl_crystal_size_mid 0.25
_exptl_crystal_size_min 0.20
_refine_diff_density_max 0.304
_refine_diff_density_min -0.177
_refine_diff_density_rms 0.048
_refine_ls_abs_structure_details 'Flack H D (1983), Acta Cryst. A39, 876-881'
_refine_ls_abs_structure_Flack 0.04(6)
_refine_ls_extinction_coef 'not refined'
_refine_ls_extinction_method none
_refine_ls_goodness_of_fit_ref 1.055
_refine_ls_hydrogen_treatment mixed
_refine_ls_matrix_type full
_refine_ls_number_parameters 166
_refine_ls_number_reflns 3138
_refine_ls_number_restraints 2
_refine_ls_restrained_S_all 1.055
_refine_ls_R_factor_all 0.0337
_refine_ls_R_factor_gt 0.0322
_refine_ls_shift/su_max 0.000
_refine_ls_shift/su_mean 0.000
_refine_ls_structure_factor_coef Fsqd
_refine_ls_weighting_details 'calc w=1/[\s^2^(Fo^2^)+(0.0511P)^2^+0.1204P] where P=(Fo^2^+2Fc^2^)/3'
_refine_ls_weighting_scheme calc
_refine_ls_wR_factor_gt 0.0822
_refine_ls_wR_factor_ref 0.0835
_reflns_number_gt 3045
_reflns_number_total 3138
_reflns_threshold_expression >2sigma(I)
_cod_data_source_file ja037227psi20030927_031934_12.cif
_cod_data_source_block 3a
_cod_database_code 4114396

loop_
_symmetry_equiv_pos_as_xyz
'x, y, z'
'x, -y, z+1/2'

loop_
_atom_site_label
_atom_site_type_symbol
_atom_site_fract_x
_atom_site_fract_y
_atom_site_fract_z
_atom_site_U_iso_or_equiv
_atom_site_adp_type
_atom_site_occupancy
_atom_site_symmetry_multiplicity
_atom_site_calc_flag
_atom_site_refinement_flags
O1 O 0.80851(11) 0.7481(2) 0.18798(17) 0.0237(3) Uani 1 1 d .
H1 H 0.820(3) 0.835(6) 0.111(4) 0.053(8) Uiso 1 1 d .
C1 C 0.70440(14) 0.7568(3) 0.2291(2) 0.0188(3) Uani 1 1 d .
C2 C 0.63450(13) 0.9240(3) 0.1732(2) 0.0203(3) Uani 1 1 d .
H2A H 0.6578 1.0343 0.0998 0.024 Uiso 1 1 calc R
C3 C 0.53014(13) 0.9265(3) 0.2265(2) 0.0210(3) Uani 1 1 d .
H3A H 0.4827 1.0401 0.1893 0.025 Uiso 1 1 calc R
C4 C 0.49455(13) 0.7645(3) 0.3339(2) 0.0181(3) Uani 1 1 d .
C5 C 0.56502(14) 0.5968(3) 0.3871(2) 0.0219(3) Uani 1 1 d .
H5A H 0.5415 0.4848 0.4591 0.026 Uiso 1 1 calc R
C6 C 0.66911(13) 0.5930(3) 0.3354(2) 0.0232(3) Uani 1 1 d .
H6A H 0.7164 0.4788 0.3724 0.028 Uiso 1 1 calc R
S1 S 0.36349(3) 0.77648(6) 0.40807(4) 0.01878(10) Uani 1 1 d .
C7 C 0.29585(14) 0.5733(4) 0.2813(2) 0.0279(4) Uani 1 1 d .
H7A H 0.2852 0.6411 0.1765 0.033 Uiso 1 1 calc R
H7B H 0.3395 0.4342 0.2697 0.033 Uiso 1 1 calc R
C8 C 0.18934(13) 0.5115(3) 0.35132(19) 0.0215(3) Uani 1 1 d .
H8A H 0.2018 0.4282 0.4503 0.026 Uiso 1 1 calc R
H8B H 0.1512 0.6540 0.3769 0.026 Uiso 1 1 calc R
C9 C 0.11918(12) 0.3671(3) 0.24700(17) 0.0158(3) Uani 1 1 d .
C10 C 0.02004(13) 0.4484(3) 0.19895(18) 0.0172(3) Uani 1 1 d .
H10A H -0.0026 0.5944 0.2334 0.021 Uiso 1 1 calc R
C11 C -0.04645(13) 0.3211(3) 0.10182(19) 0.0171(3) Uani 1 1 d .
H11A H -0.1135 0.3801 0.0716 0.020 Uiso 1 1 calc R
C12 C -0.01422(12) 0.1062(3) 0.04888(17) 0.0155(3) Uani 1 1 d .
C13 C 0.08394(12) 0.0201(3) 0.09740(18) 0.0162(3) Uani 1 1 d .
H13A H 0.1061 -0.1266 0.0637 0.019 Uiso 1 1 calc R
C14 C 0.14958(12) 0.1493(3) 0.19544(18) 0.0170(3) Uani 1 1 d .
H14A H 0.2159 0.0887 0.2277 0.020 Uiso 1 1 calc R
N1 N -0.08444(11) -0.0267(3) -0.04489(16) 0.0194(3) Uani 1 1 d .
H1A H -0.1145(18) 0.053(4) -0.111(3) 0.024(6) Uiso 1 1 d .
H1B H -0.0531(19) -0.138(4) -0.100(3) 0.031(6) Uiso 1 1 d .

loop_
_atom_site_aniso_label
_atom_site_aniso_U_11
_atom_site_aniso_U_22
_atom_site_aniso_U_33
_atom_site_aniso_U_23
_atom_site_aniso_U_13
_atom_site_aniso_U_12
O1 0.0149(6) 0.0263(6) 0.0299(7) 0.0044(5) 0.0043(5) 0.0018(4)
C1 0.0164(8) 0.0185(8) 0.0214(8) -0.0023(5) 0.0010(6) -0.0006(6)
C2 0.0155(7) 0.0212(8) 0.0241(8) 0.0046(6) 0.0016(6) 0.0005(6)
C3 0.0162(7) 0.0249(8) 0.0218(8) 0.0042(6) -0.0002(6) 0.0031(6)
C4 0.0130(7) 0.0227(8) 0.0187(7) -0.0014(6) -0.0007(6) -0.0029(5)
C5 0.0206(8) 0.0225(8) 0.0227(8) 0.0057(6) 0.0007(6) -0.0033(6)
C6 0.0166(8) 0.0206(8) 0.0324(9) 0.0049(6) -0.0002(6) 0.0020(6)
S1 0.01297(16) 0.02540(19) 0.01798(16) -0.00413(17) 0.00080(12) -0.00368(18)
C7 0.0154(7) 0.0419(10) 0.0264(8) -0.0158(7) 0.0062(6) -0.0107(7)
C8 0.0202(7) 0.0286(8) 0.0157(7) -0.0051(6) 0.0024(6) -0.0078(6)
C9 0.0160(7) 0.0191(7) 0.0122(6) -0.0011(5) 0.0020(5) -0.0045(5)
C10 0.0189(7) 0.0148(7) 0.0179(7) -0.0013(5) 0.0038(6) -0.0011(5)
C11 0.0156(7) 0.0192(7) 0.0165(7) 0.0015(6) 0.0016(5) 0.0013(6)
C12 0.0171(7) 0.0169(7) 0.0126(6) 0.0003(5) 0.0024(5) -0.0022(5)
C13 0.0175(7) 0.0150(7) 0.0162(7) -0.0010(5) 0.0030(6) 0.0003(6)
C14 0.0141(7) 0.0204(7) 0.0164(7) 0.0028(5) 0.0016(5) 0.0018(5)
N1 0.0177(7) 0.0240(7) 0.0165(6) -0.0045(5) -0.0006(5) -0.0014(5)

loop_
_atom_type_symbol
_atom_type_description
_atom_type_scat_dispersion_real
_atom_type_scat_dispersion_imag
_atom_type_scat_source
C C 0.0033 0.0016 'International Tables Vol C Tables 4.2.6.8 and 6.1.1.4'
H H 0.0000 0.0000 'International Tables Vol C Tables 4.2.6.8 and 6.1.1.4'
N N 0.0061 0.0033 'International Tables Vol C Tables 4.2.6.8 and 6.1.1.4'
O O 0.0106 0.0060 'International Tables Vol C Tables 4.2.6.8 and 6.1.1.4'
S S 0.1246 0.1234 'International Tables Vol C Tables 4.2.6.8 and 6.1.1.4'

loop_
_geom_angle_atom_site_label_1
_geom_angle_atom_site_label_2
_geom_angle_atom_site_label_3
_geom_angle
C1 O1 H1 111(2)
O1 C1 C6 117.01(15)
O1 C1 C2 122.96(15)
C6 C1 C2 120.01(16)
C3 C2 C1 119.28(15)
C3 C2 H2A 120.4
C1 C2 H2A 120.4
C2 C3 C4 121.02(15)
C2 C3 H3A 119.5
C4 C3 H3A 119.5
C3 C4 C5 118.98(16)
C3 C4 S1 120.79(13)
C5 C4 S1 120.18(13)
C6 C5 C4 120.56(15)
C6 C5 H5A 119.7
C4 C5 H5A 119.7
C5 C6 C1 120.14(16)
C5 C6 H6A 119.9
C1 C6 H6A 119.9
C4 S1 C7 101.26(8)
C8 C7 S1 109.47(12)
C8 C7 H7A 109.8
S1 C7 H7A 109.8
C8 C7 H7B 109.8
S1 C7 H7B 109.8
H7A C7 H7B 108.2
C9 C8 C7 114.62(13)
C9 C8 H8A 108.6
C7 C8 H8A 108.6
C9 C8 H8B 108.6
C7 C8 H8B 108.6
H8A C8 H8B 107.6
C10 C9 C14 117.58(14)
C10 C9 C8 120.17(14)
C14 C9 C8 122.25(15)
C11 C10 C9 121.82(14)
C11 C10 H10A 119.1
C9 C10 H10A 119.1
C10 C11 C12 119.96(15)
C10 C11 H11A 120.0
C12 C11 H11A 120.0
C13 C12 C11 119.15(14)
C13 C12 N1 121.16(14)
C11 C12 N1 119.56(14)
C14 C13 C12 120.23(14)
C14 C13 H13A 119.9
C12 C13 H13A 119.9
C13 C14 C9 121.23(14)
C13 C14 H14A 119.4
C9 C14 H14A 119.4
C12 N1 H1A 111.0(16)
C12 N1 H1B 114.7(16)
H1A N1 H1B 105(2)

loop_
_geom_bond_atom_site_label_1
_geom_bond_atom_site_label_2
_geom_bond_distance
O1 C1 1.365(2)
O1 H1 0.85(3)
C1 C6 1.399(2)
C1 C2 1.402(2)
C2 C3 1.398(2)
C2 H2A 0.9500
C3 C4 1.398(2)
C3 H3A 0.9500
C4 C5 1.401(2)
C4 S1 1.7787(17)
C5 C6 1.390(2)
C5 H5A 0.9500
C6 H6A 0.9500
S1 C7 1.8218(18)
C7 C8 1.521(2)
C7 H7A 0.9900
C7 H7B 0.9900
C8 C9 1.514(2)
C8 H8A 0.9900
C8 H8B 0.9900
C9 C10 1.400(2)
C9 C14 1.405(2)
C10 C11 1.395(2)
C10 H10A 0.9500
C11 C12 1.401(2)
C11 H11A 0.9500
C12 C13 1.400(2)
C12 N1 1.425(2)
C13 C14 1.400(2)
C13 H13A 0.9500
C14 H14A 0.9500
N1 H1A 0.82(3)
N1 H1B 0.90(3)

loop_
_geom_torsion_atom_site_label_1
_geom_torsion_atom_site_label_2
_geom_torsion_atom_site_label_3
_geom_torsion_atom_site_label_4
_geom_torsion
O1 C1 C2 C3 -177.19(17)
C6 C1 C2 C3 0.9(3)
C1 C2 C3 C4 -0.4(3)
C2 C3 C4 C5 -0.5(3)
C2 C3 C4 S1 177.11(14)
C3 C4 C5 C6 0.7(3)
S1 C4 C5 C6 -176.87(14)
C4 C5 C6 C1 -0.2(3)
O1 C1 C6 C5 177.55(16)
C2 C1 C6 C5 -0.7(3)
C3 C4 S1 C7 97.08(16)
C5 C4 S1 C7 -85.38(16)
C4 S1 C7 C8 165.34(14)
S1 C7 C8 C9 172.53(13)
C7 C8 C9 C10 -119.39(18)
C7 C8 C9 C14 60.9(2)
C14 C9 C10 C11 -0.8(2)
C8 C9 C10 C11 179.47(14)
C9 C10 C11 C12 -0.4(2)
C10 C11 C12 C13 1.4(2)
C10 C11 C12 N1 177.37(14)
C11 C12 C13 C14 -1.1(2)
N1 C12 C13 C14 -177.02(13)
C12 C13 C14 C9 -0.2(2)
C10 C9 C14 C13 1.1(2)
C8 C9 C14 C13 -179.19(14)

loop_
_cod_related_entry_id
_cod_related_entry_database
_cod_related_entry_code
1 ChemSpider 30660521
